data_7048354
loop_
_publ_author_name
'Rueffer, Tobias'
'Al-Shewiki, Rasha'
'Korb, Marcus'
'Hildebrandt, Alexander'
'Zahn, Stefan'
'Naumov, Sergej'
'Buschbeck, Roy'
'Lang, Heinrich'

_publ_section_title
;
 Diaqua-\b-Octaferrocenyltetraphenylporphyrin: A Multiredox-active and
 Air-stable 16\p Non-Aromat
;
_journal_name_full 'Dalton Transactions'
_journal_paper_doi 10.1039/C8DT04135K
_journal_year 2018
_chemical_formula_moiety 'C44 H20 Br8 Cu N4, (C H2 Cl2)2'
_chemical_formula_sum 'C46 H24 Br8 Cl4 Cu N4'
_chemical_formula_weight 1477.31
_chemical_name_systematic
;
 ?
;
_space_group_crystal_system tetragonal
_space_group_IT_number 88
_space_group_name_Hall '-I 4ad'
_space_group_name_H-M_alt 'I 41/a'
_symmetry_space_group_name_Hall '-I 4ad'
_symmetry_space_group_name_H-M 'I 41/a :2'
_atom_sites_solution_hydrogens geom
_audit_creation_method SHELXL-2013
_audit_update_record
;
2018-12-07 deposited with the CCDC.
2018-12-11 downloaded from the CCDC.
;
_cell_angle_alpha 90
_cell_angle_beta 90
_cell_angle_gamma 90
_cell_formula_units_Z 4
_cell_length_a 20.6006(8)
_cell_length_b 20.6006(8)
_cell_length_c 10.1020(6)
_cell_measurement_reflns_used 1486
_cell_measurement_temperature 116
_cell_measurement_theta_max 62.2560
_cell_measurement_theta_min 4.2770
_cell_volume 4287.1(3)
_computing_cell_refinement 'CrysAlisPro 1.171.38.41l (Rigaku OD, 2015)'
_computing_data_collection 'CrysAlisPro 1.171.38.41l (Rigaku OD, 2015)'
_computing_data_reduction 'CrysAlisPro 1.171.38.41l (Rigaku OD, 2015)'
_computing_molecular_graphics 'SHELXTL 5.1, XP, Bruker-AXS 1998)'
_computing_publication_material 'SHELXL-2013 (Sheldrick, 2013)'
_computing_structure_refinement 'SHELXL-2013 (Sheldrick, 2013)'
_computing_structure_solution 'SHELXS-2013 (Sheldrick, 2013)'
_diffrn_ambient_temperature 116
_diffrn_measured_fraction_theta_full 0.964
_diffrn_measured_fraction_theta_max 0.967
_diffrn_measurement_device_type 'oxford gemini s'
_diffrn_measurement_method '\w scans'
_diffrn_radiation_type CuK\a
_diffrn_radiation_wavelength 1.54184
_diffrn_reflns_av_R_equivalents 0.0293
_diffrn_reflns_av_unetI/netI 0.0416
_diffrn_reflns_Laue_measured_fraction_full 0.964
_diffrn_reflns_Laue_measured_fraction_max 0.967
_diffrn_reflns_limit_h_max 19
_diffrn_reflns_limit_h_min -19
_diffrn_reflns_limit_k_max 15
_diffrn_reflns_limit_k_min -23
_diffrn_reflns_limit_l_max 3
_diffrn_reflns_limit_l_min -11
_diffrn_reflns_number 3190
_diffrn_reflns_point_group_measured_fraction_full 0.964
_diffrn_reflns_point_group_measured_fraction_max 0.967
_diffrn_reflns_theta_full 63.000
_diffrn_reflns_theta_max 62.896
_diffrn_reflns_theta_min 6.503
_exptl_absorpt_coefficient_mu 12.099
_exptl_absorpt_correction_T_max 1.00000
_exptl_absorpt_correction_T_min 0.82694
_exptl_absorpt_correction_type multi-scan
_exptl_absorpt_process_details
;
CrysAlisPro 1.171.38.41l (Rigaku Oxford Diffraction, 2015)
Empirical absorption correction using spherical harmonics,
 implemented in SCALE3 ABSPACK scaling algorithm.
;
_exptl_crystal_colour green
_exptl_crystal_density_diffrn 2.289
_exptl_crystal_description block
_exptl_crystal_F_000 2820
_exptl_crystal_size_max 0.05
_exptl_crystal_size_mid 0.05
_exptl_crystal_size_min 0.04
_refine_diff_density_max 0.638
_refine_diff_density_min -0.797
_refine_diff_density_rms 0.178
_refine_ls_extinction_method none
_refine_ls_goodness_of_fit_ref 1.075
_refine_ls_hydrogen_treatment constr
_refine_ls_matrix_type full
_refine_ls_number_parameters 154
_refine_ls_number_reflns 1674
_refine_ls_number_restraints 8
_refine_ls_restrained_S_all 1.074
_refine_ls_R_factor_all 0.0537
_refine_ls_R_factor_gt 0.0461
_refine_ls_shift/su_max 0.010
_refine_ls_shift/su_mean 0.001
_refine_ls_structure_factor_coef Fsqd
_refine_ls_weighting_details 'w=1/[\s^2^(Fo^2^)+(0.0820P)^2^+34.2435P] where P=(Fo^2^+2Fc^2^)/3'
_refine_ls_weighting_scheme calc
_refine_ls_wR_factor_gt 0.1305
_refine_ls_wR_factor_ref 0.1350
_reflns_Friedel_coverage 0.000
_reflns_number_gt 1458
_reflns_number_total 1674
_reflns_threshold_expression 'I > 2\s(I)'
_cod_data_source_file c8dt04135k2.cif
_cod_data_source_block cutppbr8
_cod_original_cell_volume 4287.1(4)
_cod_database_code 7048354
_shelx_space_group_comment
;
The symmetry employed for this shelxl refinement is uniquely defined
by the following loop, which should always be used as a source of
symmetry information in preference to the above space-group names.
They are only intended as comments.
;
_oxdiff_exptl_absorpt_empirical_full_min 0.804
_oxdiff_exptl_absorpt_empirical_full_max 1.238
_oxdiff_exptl_absorpt_empirical_details
;
Empirical correction (ABSPACK) includes:
- Absorption correction using spherical harmonics
- Frame scaling
- Detector area scaling
;
_shelxl_version_number 2013-4

loop_
_space_group_symop_operation_xyz
'x, y, z'
'-x, -y+1/2, z'
'-y+3/4, x+1/4, z+1/4'
'y+1/4, -x+1/4, z+1/4'
'x+1/2, y+1/2, z+1/2'
'-x+1/2, -y+1, z+1/2'
'-y+5/4, x+3/4, z+3/4'
'y+3/4, -x+3/4, z+3/4'
'-x, -y, -z'
'x, y-1/2, -z'
'y-3/4, -x-1/4, -z-1/4'
'-y-1/4, x-1/4, -z-1/4'
'-x+1/2, -y+1/2, -z+1/2'
'x+1/2, y, -z+1/2'
'y-1/4, -x+1/4, -z+1/4'
'-y+1/4, x+1/4, -z+1/4'

loop_
_atom_site_label
_atom_site_type_symbol
_atom_site_fract_x
_atom_site_fract_y
_atom_site_fract_z
_atom_site_U_iso_or_equiv
_atom_site_adp_type
_atom_site_occupancy
_atom_site_site_symmetry_order
_atom_site_calc_flag
_atom_site_refinement_flags_posn
_atom_site_refinement_flags_adp
_atom_site_refinement_flags_occupancy
_atom_site_disorder_assembly
_atom_site_disorder_group
C1C C 0.5000 0.2500 0.432(4) 0.20(2) Uani 0.25(3) 2 d DS TU P A 1
H1C1 H 0.5467 0.2465 0.4213 0.245 Uiso 0.126(13) 1 calc R U P A 1
H1C2 H 0.4916 0.2875 0.4873 0.245 Uiso 0.126(13) 1 calc R U P A 1
Cl1 Cl 0.4655(18) 0.2638(9) 0.2767(17) 0.071(5) Uani 0.25(3) 1 d D U P A 1
C1C' C 0.5000 0.2500 0.346(2) 0.20(2) Uani 0.75(3) 2 d DS TU P A 2
H1C3 H 0.4877 0.2139 0.4022 0.245 Uiso 0.374(13) 1 calc R U P A 2
H1C4 H 0.5123 0.2861 0.4022 0.245 Uiso 0.374(13) 1 calc R U P A 2
Cl1' Cl 0.4347(5) 0.2723(2) 0.2464(8) 0.059(2) Uani 0.75(3) 1 d D U P A 2
C1 C 0.3627(3) 0.2715(3) -0.0604(6) 0.0155(14) Uani 1 1 d . . . . .
C2 C 0.3279(3) 0.3231(3) 0.0070(6) 0.0143(13) Uani 1 1 d . . . . .
C3 C 0.3580(3) 0.3800(3) -0.0211(6) 0.0156(14) Uani 1 1 d . . . . .
C4 C 0.4139(3) 0.3646(3) -0.1008(6) 0.0134(13) Uani 1 1 d . . . . .
C5 C 0.4587(3) 0.4079(3) -0.1615(6) 0.0125(13) Uani 1 1 d . . . . .
C6 C 0.4359(3) 0.4741(3) -0.1925(6) 0.0138(13) Uani 1 1 d . . . . .
C7 C 0.4703(4) 0.5294(3) -0.1499(7) 0.0208(15) Uani 1 1 d . . . . .
H7 H 0.5091 0.5247 -0.1036 0.025 Uiso 1 1 calc R U . . .
C8 C 0.4464(4) 0.5908(3) -0.1769(7) 0.0232(16) Uani 1 1 d . . . . .
H8 H 0.4686 0.6271 -0.1462 0.028 Uiso 1 1 calc R U . . .
C9 C 0.3899(4) 0.5986(4) -0.2492(7) 0.0275(17) Uani 1 1 d . . . . .
H9 H 0.3749 0.6400 -0.2696 0.033 Uiso 1 1 calc R U . . .
C10 C 0.3557(4) 0.5439(3) -0.2914(6) 0.0222(16) Uani 1 1 d . . . . .
H10 H 0.3173 0.5486 -0.3389 0.027 Uiso 1 1 calc R U . . .
C11 C 0.3791(3) 0.4833(4) -0.2624(6) 0.0209(15) Uani 1 1 d . . . . .
H11 H 0.3558 0.4472 -0.2907 0.025 Uiso 1 1 calc R U . . .
N1 N 0.4178(3) 0.2985(3) -0.1150(5) 0.0129(11) Uani 1 1 d . . . . .
Cu1 Cu 0.5000 0.2500 -0.1250 0.0122(4) Uani 1 4 d S T P . .
Br2 Br 0.33604(3) 0.45959(3) 0.05507(7) 0.0202(3) Uani 1 1 d . . . . .
Br1 Br 0.26334(4) 0.31428(4) 0.13533(7) 0.0274(3) Uani 1 1 d . . . . .

loop_
_atom_site_aniso_label
_atom_site_aniso_U_11
_atom_site_aniso_U_22
_atom_site_aniso_U_33
_atom_site_aniso_U_23
_atom_site_aniso_U_13
_atom_site_aniso_U_12
C1C 0.091(13) 0.47(7) 0.054(12) 0.000 0.000 0.16(3)
Cl1 0.081(15) 0.062(9) 0.069(8) 0.014(6) -0.030(7) -0.011(8)
C1C' 0.091(13) 0.47(7) 0.054(12) 0.000 0.000 0.16(3)
Cl1' 0.059(4) 0.056(2) 0.061(3) 0.0009(19) 0.000(3) -0.001(2)
C1 0.016(4) 0.015(4) 0.016(3) 0.002(2) 0.003(3) -0.003(3)
C2 0.012(3) 0.014(3) 0.017(3) 0.000(2) 0.001(2) 0.002(3)
C3 0.014(4) 0.014(4) 0.019(3) -0.002(3) -0.005(2) 0.006(3)
C4 0.014(3) 0.013(3) 0.013(3) 0.001(2) -0.006(2) -0.001(3)
C5 0.011(3) 0.011(3) 0.015(3) -0.001(2) -0.002(2) -0.001(3)
C6 0.011(3) 0.015(4) 0.015(3) 0.002(2) -0.001(2) 0.001(3)
C7 0.017(4) 0.015(4) 0.030(4) -0.001(3) -0.005(3) -0.002(3)
C8 0.030(4) 0.011(4) 0.028(3) -0.001(3) 0.000(3) -0.004(3)
C9 0.028(4) 0.020(4) 0.034(4) 0.006(3) 0.003(3) 0.006(3)
C10 0.022(4) 0.021(4) 0.024(3) 0.001(3) -0.005(3) 0.010(3)
C11 0.019(4) 0.024(4) 0.019(3) 0.001(3) 0.001(3) 0.001(3)
N1 0.013(3) 0.008(3) 0.018(3) 0.000(2) -0.001(2) -0.001(2)
Cu1 0.0094(6) 0.0094(6) 0.0179(9) 0.000 0.000 0.000
Br2 0.0204(4) 0.0138(4) 0.0263(4) -0.0053(3) 0.0034(3) 0.0010(3)
Br1 0.0287(5) 0.0242(5) 0.0294(4) -0.0010(3) 0.0121(3) -0.0003(3)

loop_
_atom_type_symbol
_atom_type_description
_atom_type_scat_dispersion_real
_atom_type_scat_dispersion_imag
_atom_type_scat_source
C C 0.0181 0.0091 'International Tables Vol C Tables 4.2.6.8 and 6.1.1.4'
H H 0.0000 0.0000 'International Tables Vol C Tables 4.2.6.8 and 6.1.1.4'
N N 0.0311 0.0180 'International Tables Vol C Tables 4.2.6.8 and 6.1.1.4'
Cu Cu -1.9646 0.5888 'International Tables Vol C Tables 4.2.6.8 and 6.1.1.4'
Br Br -0.6763 1.2805 'International Tables Vol C Tables 4.2.6.8 and 6.1.1.4'
Cl Cl 0.3639 0.7018 'International Tables Vol C Tables 4.2.6.8 and 6.1.1.4'

loop_
_geom_angle_atom_site_label_1
_geom_angle_atom_site_label_2
_geom_angle_atom_site_label_3
_geom_angle
_geom_angle_site_symmetry_1
_geom_angle_site_symmetry_3
Cl1 C1C Cl1 115(2) 12_656 .
Cl1 C1C H1C1 108.4 12_656 .
Cl1 C1C H1C1 108.4 . .
Cl1 C1C H1C2 108.4 12_656 .
Cl1 C1C H1C2 108.4 . .
H1C1 C1C H1C2 107.5 . .
C1C Cl1 Cl1 29(2) 11_666 2_655
C1C Cl1 C1C 35(3) 11_666 .
Cl1 Cl1 C1C 64.0(15) 2_655 .
C1C Cl1 Cl1 44(2) 11_666 12_656
Cl1 Cl1 Cl1 70.2(8) 2_655 12_656
C1C Cl1 Cl1 20.4(9) . 12_656
C1C Cl1 Cl1 44(2) 11_666 11_666
Cl1 Cl1 Cl1 70.2(8) 2_655 11_666
C1C Cl1 Cl1 20.4(9) . 11_666
Cl1 Cl1 Cl1 39.6(16) 12_656 11_666
Cl1' C1C' Cl1' 109.5(13) . 2_655
Cl1' C1C' Cl1' 115.5(3) . 12_656
Cl1' C1C' Cl1' 115.5(3) 2_655 12_656
Cl1' C1C' H1C3 109.8 . .
Cl1' C1C' H1C3 109.8 2_655 .
Cl1' C1C' H1C3 12.4 12_656 .
Cl1' C1C' H1C4 109.8 . .
Cl1' C1C' H1C4 109.8 2_655 .
Cl1' C1C' H1C4 95.9 12_656 .
H1C3 C1C' H1C4 108.2 . .
C1C' Cl1' C1C' 13.0(11) . 11_666
N1 C1 C5 123.0(6) . 12_655
N1 C1 C2 107.4(6) . .
C5 C1 C2 128.7(6) 12_655 .
C3 C2 C1 108.0(6) . .
C3 C2 Br1 123.8(5) . .
C1 C2 Br1 127.3(5) . .
C2 C3 C4 107.0(6) . .
C2 C3 Br2 124.2(5) . .
C4 C3 Br2 128.2(5) . .
N1 C4 C5 122.6(6) . .
N1 C4 C3 108.9(6) . .
C5 C4 C3 128.4(6) . .
C1 C5 C4 120.0(6) 11_665 .
C1 C5 C6 122.4(6) 11_665 .
C4 C5 C6 117.7(6) . .
C11 C6 C7 118.1(6) . .
C11 C6 C5 120.4(6) . .
C7 C6 C5 121.4(6) . .
C8 C7 C6 119.9(7) . .
C8 C7 H7 120.0 . .
C6 C7 H7 120.0 . .
C7 C8 C9 120.7(7) . .
C7 C8 H8 119.7 . .
C9 C8 H8 119.7 . .
C8 C9 C10 119.5(7) . .
C8 C9 H9 120.2 . .
C10 C9 H9 120.2 . .
C11 C10 C9 119.5(7) . .
C11 C10 H10 120.3 . .
C9 C10 H10 120.3 . .
C10 C11 C6 122.3(7) . .
C10 C11 H11 118.9 . .
C6 C11 H11 118.9 . .
C4 N1 C1 108.0(5) . .
C4 N1 Cu1 124.0(4) . .
C1 N1 Cu1 121.6(4) . .
N1 Cu1 N1 174.1(3) 12_655 11_665
N1 Cu1 N1 90.150(15) 12_655 2_655
N1 Cu1 N1 90.150(15) 11_665 2_655
N1 Cu1 N1 90.150(15) 12_655 .
N1 Cu1 N1 90.151(15) 11_665 .
N1 Cu1 N1 174.1(3) 2_655 .

loop_
_geom_bond_atom_site_label_1
_geom_bond_atom_site_label_2
_geom_bond_distance
_geom_bond_site_symmetry_2
C1C Cl1 0.87(5) 12_656
C1C Cl1 1.74(2) .
C1C H1C1 0.9700 .
C1C H1C2 0.9700 .
Cl1 C1C 0.87(5) 11_666
Cl1 Cl1 1.53(8) 2_655
Cl1 Cl1 2.26(5) 12_656
Cl1 Cl1 2.26(5) 11_666
C1C' Cl1' 1.741(15) .
C1C' Cl1' 1.741(15) 2_655
C1C' Cl1' 2.13(2) 12_656
C1C' H1C3 0.9700 .
C1C' H1C4 0.9700 .
Cl1' C1C' 2.13(2) 11_666
C1 N1 1.379(8) .
C1 C5 1.392(9) 12_655
C1 C2 1.452(9) .
C2 C3 1.355(10) .
C2 Br1 1.867(6) .
C3 C4 1.440(9) .
C3 Br2 1.868(6) .
C4 N1 1.372(8) .
C4 C5 1.422(9) .
C5 C1 1.392(9) 11_665
C5 C6 1.475(9) .
C6 C11 1.380(9) .
C6 C7 1.411(9) .
C7 C8 1.384(10) .
C7 H7 0.9300 .
C8 C9 1.384(11) .
C8 H8 0.9300 .
C9 C10 1.395(10) .
C9 H9 0.9300 .
C10 C11 1.370(10) .
C10 H10 0.9300 .
C11 H11 0.9300 .
N1 Cu1 1.968(5) .
Cu1 N1 1.968(5) 12_655
Cu1 N1 1.968(5) 11_665
Cu1 N1 1.968(5) 2_655

loop_
_geom_torsion_atom_site_label_1
_geom_torsion_atom_site_label_2
_geom_torsion_atom_site_label_3
_geom_torsion_atom_site_label_4
_geom_torsion
_geom_torsion_site_symmetry_1
_geom_torsion_site_symmetry_4
Cl1 C1C Cl1 C1C -103.5(16) 12_656 11_666
Cl1 C1C Cl1 Cl1 -103.5(16) 12_656 2_655
Cl1 C1C Cl1 Cl1 153(3) 12_656 11_666
Cl1' C1C' Cl1' C1C' 180.002(7) 2_655 11_666
Cl1' C1C' Cl1' C1C' 47.5(6) 12_656 11_666
N1 C1 C2 C3 6.9(7) . .
C5 C1 C2 C3 -162.6(6) 12_655 .
N1 C1 C2 Br1 -162.2(5) . .
C5 C1 C2 Br1 28.3(10) 12_655 .
C1 C2 C3 C4 -2.8(7) . .
Br1 C2 C3 C4 166.8(4) . .
C1 C2 C3 Br2 -174.1(4) . .
Br1 C2 C3 Br2 -4.5(8) . .
C2 C3 C4 N1 -2.3(7) . .
Br2 C3 C4 N1 168.5(4) . .
C2 C3 C4 C5 175.9(6) . .
Br2 C3 C4 C5 -13.3(9) . .
N1 C4 C5 C1 -27.2(9) . 11_665
C3 C4 C5 C1 154.8(6) . 11_665
N1 C4 C5 C6 152.8(6) . .
C3 C4 C5 C6 -25.2(9) . .
C1 C5 C6 C11 128.7(7) 11_665 .
C4 C5 C6 C11 -51.3(8) . .
C1 C5 C6 C7 -52.6(8) 11_665 .
C4 C5 C6 C7 127.4(7) . .
C11 C6 C7 C8 0.9(10) . .
C5 C6 C7 C8 -177.9(6) . .
C6 C7 C8 C9 -2.0(11) . .
C7 C8 C9 C10 2.1(11) . .
C8 C9 C10 C11 -1.0(11) . .
C9 C10 C11 C6 -0.2(10) . .
C7 C6 C11 C10 0.2(10) . .
C5 C6 C11 C10 179.0(6) . .
C5 C4 N1 C1 -171.6(5) . .
C3 C4 N1 C1 6.7(7) . .
C5 C4 N1 Cu1 36.1(8) . .
C3 C4 N1 Cu1 -145.5(4) . .
C5 C1 N1 C4 161.9(6) 12_655 .
C2 C1 N1 C4 -8.3(6) . .
C5 C1 N1 Cu1 -45.0(8) 12_655 .
C2 C1 N1 Cu1 144.8(4) . .
